data_7208999
loop_
_publ_author_name
'Wang, Xiu-Li'
'Guo, Zhi-Chao'
'Liu, Guo-Cheng'
'Qu, Yun'
'Yang, Song'
'Lin, Hong-Yan'
'Zhang, Ju-Wen'

_publ_section_title
;
 Tuning the lead complexes based on a double 1,10-phenanthroline
 derivative with versatile coordination behavior by dicarboxylates: from
 0D nano-ring to an unprecedented 0D + 3D cocrystal
;
_journal_issue 3
_journal_name_full CrystEngComm
_journal_page_first 551
_journal_paper_doi 10.1039/c2ce26399h
_journal_volume 15
_journal_year 2013
_chemical_formula_sum 'C72 H64 N12 O14 Pb3'
_chemical_formula_weight 1942.92
_chemical_name_systematic
;
?
;
_space_group_IT_number 2
_symmetry_cell_setting triclinic
_symmetry_space_group_name_Hall '-P 1'
_symmetry_space_group_name_H-M 'P -1'
_atom_sites_solution_hydrogens geom
_atom_sites_solution_primary direct
_atom_sites_solution_secondary difmap
_audit_creation_method SHELXL-97
_cell_angle_alpha 86.729(5)
_cell_angle_beta 84.156(5)
_cell_angle_gamma 79.526(5)
_cell_formula_units_Z 2
_cell_length_a 14.320(5)
_cell_length_b 14.580(5)
_cell_length_c 16.195(5)
_cell_measurement_temperature 293(2)
_cell_measurement_theta_max 26.00
_cell_measurement_theta_min 1.45
_cell_volume 3305.1(19)
_computing_structure_refinement 'SHELXL-97 (Sheldrick, 1997)'
_computing_structure_solution 'SHELXS-97 (Sheldrick, 1990)'
_diffrn_ambient_temperature 293(2)
_diffrn_measured_fraction_theta_full 0.991
_diffrn_measured_fraction_theta_max 0.991
_diffrn_measurement_device_type 'Rigaku RAXIS RAPID IP'
_diffrn_measurement_method Oscillation
_diffrn_radiation_monochromator graphite
_diffrn_radiation_source 'fine-focus sealed tube'
_diffrn_radiation_type MoK\a
_diffrn_radiation_wavelength 0.71069
_diffrn_reflns_av_R_equivalents 0.0457
_diffrn_reflns_av_sigmaI/netI 0.0463
_diffrn_reflns_limit_h_max 17
_diffrn_reflns_limit_h_min -17
_diffrn_reflns_limit_k_max 17
_diffrn_reflns_limit_k_min -17
_diffrn_reflns_limit_l_max 19
_diffrn_reflns_limit_l_min -19
_diffrn_reflns_number 49449
_diffrn_reflns_theta_full 26.00
_diffrn_reflns_theta_max 26.00
_diffrn_reflns_theta_min 1.45
_exptl_absorpt_coefficient_mu 7.701
_exptl_absorpt_correction_T_max 0.340
_exptl_absorpt_correction_T_min 0.328
_exptl_absorpt_correction_type multi-scan
_exptl_absorpt_process_details 'ABSCOR by T.Higashi 8 March, 1995'
_exptl_crystal_colour yellow
_exptl_crystal_density_diffrn 1.952
_exptl_crystal_density_method 'not measured'
_exptl_crystal_description block
_exptl_crystal_F_000 1876
_exptl_crystal_size_max 0.15
_exptl_crystal_size_mid 0.15
_exptl_crystal_size_min 0.14
_refine_diff_density_max 1.426
_refine_diff_density_min -1.151
_refine_diff_density_rms 0.203
_refine_ls_extinction_method none
_refine_ls_goodness_of_fit_ref 1.029
_refine_ls_hydrogen_treatment constr
_refine_ls_matrix_type full
_refine_ls_number_parameters 881
_refine_ls_number_reflns 12860
_refine_ls_number_restraints 7
_refine_ls_restrained_S_all 1.032
_refine_ls_R_factor_all 0.0646
_refine_ls_R_factor_gt 0.0371
_refine_ls_shift/su_max 0.001
_refine_ls_shift/su_mean 0.000
_refine_ls_structure_factor_coef Fsqd
_refine_ls_weighting_details 'calc w=1/[\s^2^(Fo^2^)+(0.0864P)^2^+0.0000P] where P=(Fo^2^+2Fc^2^)/3'
_refine_ls_weighting_scheme calc
_refine_ls_wR_factor_gt 0.1027
_refine_ls_wR_factor_ref 0.1351
_reflns_number_gt 9397
_reflns_number_total 12860
_reflns_threshold_expression >2sigma(I)
_cod_data_source_file c2ce26399h.txt
_cod_data_source_block compound_3
_cod_original_sg_symbol_H-M P-1
_cod_database_code 7208999

loop_
_symmetry_equiv_pos_as_xyz
'x, y, z'
'-x, -y, -z'

loop_
_atom_site_label
_atom_site_type_symbol
_atom_site_fract_x
_atom_site_fract_y
_atom_site_fract_z
_atom_site_U_iso_or_equiv
_atom_site_adp_type
_atom_site_occupancy
_atom_site_symmetry_multiplicity
_atom_site_calc_flag
_atom_site_refinement_flags
_atom_site_disorder_assembly
_atom_site_disorder_group
Pb1 Pb -0.30211(3) 0.14365(3) 1.336706(19) 0.04912(11) Uani 1 1 d . . .
Pb2 Pb -0.56825(2) 0.13660(2) 0.526663(18) 0.04364(11) Uani 1 1 d . . .
Pb3 Pb 0.08524(2) 0.33925(2) 0.95157(2) 0.04163(10) Uani 1 1 d . . .
O1 O -0.1481(5) 0.2192(7) 1.3263(5) 0.088(3) Uani 1 1 d . . .
O2 O -0.2434(6) 0.2395(7) 1.4411(5) 0.095(3) Uani 1 1 d . . .
O3 O -0.4571(5) 0.2326(5) 1.4072(4) 0.0618(17) Uani 1 1 d . . .
O4 O -0.3838(6) 0.2908(5) 1.2946(4) 0.0677(19) Uani 1 1 d . . .
O5 O -0.3134(7) 0.7292(7) 1.4454(6) 0.103(3) Uani 1 1 d . . .
O6 O -0.2941(9) 0.7824(10) 1.5621(11) 0.175(7) Uani 1 1 d . . .
O7 O -0.6122(6) -0.0074(5) 0.4231(4) 0.077(2) Uani 1 1 d . . .
O8 O -0.6814(6) 0.0230(7) 0.5456(5) 0.092(3) Uani 1 1 d U . .
O9 O -0.0394(4) 0.2582(5) 0.8963(4) 0.0583(16) Uani 1 1 d . . .
O10 O 0.0789(4) 0.2922(5) 0.8089(4) 0.0637(18) Uani 1 1 d . . .
O11 O -0.1532(5) -0.1767(5) 1.0270(4) 0.0647(18) Uani 1 1 d . . .
O12 O -0.0625(4) -0.2300(4) 0.9180(3) 0.0480(14) Uani 1 1 d . . .
C1 C -0.1743(5) 0.1653(6) 1.1453(5) 0.0400(18) Uani 1 1 d . . .
H1A H -0.1301 0.1677 1.1832 0.048 Uiso 1 1 calc R . .
C2 C -0.1465(5) 0.1793(6) 1.0609(5) 0.0396(18) Uani 1 1 d . . .
H2A H -0.0858 0.1904 1.0424 0.048 Uiso 1 1 calc R . .
C3 C -0.2147(5) 0.1757(5) 1.0057(5) 0.0342(17) Uani 1 1 d . . .
H3A H -0.2008 0.1865 0.9490 0.041 Uiso 1 1 calc R . .
C4 C -0.3035(5) 0.1560(5) 1.0362(4) 0.0315(15) Uani 1 1 d . . .
C5 C -0.3772(5) 0.1508(5) 0.9814(4) 0.0353(17) Uani 1 1 d . . .
C6 C -0.4633(5) 0.1279(5) 1.0110(4) 0.0304(15) Uani 1 1 d . . .
C7 C -0.4850(5) 0.1122(5) 1.1007(4) 0.0323(16) Uani 1 1 d . . .
C8 C -0.5691(5) 0.0890(6) 1.1359(5) 0.0405(18) Uani 1 1 d . . .
H8A H -0.6152 0.0811 1.1017 0.049 Uiso 1 1 calc R . .
C9 C -0.5872(5) 0.0770(6) 1.2205(5) 0.0431(19) Uani 1 1 d . . .
H9A H -0.6446 0.0621 1.2445 0.052 Uiso 1 1 calc R . .
C10 C -0.5147(5) 0.0884(6) 1.2684(5) 0.0435(19) Uani 1 1 d . . .
H10A H -0.5259 0.0808 1.3257 0.052 Uiso 1 1 calc R . .
C11 C -0.4151(5) 0.1206(5) 1.1538(4) 0.0352(17) Uani 1 1 d . . .
C12 C -0.3241(5) 0.1416(5) 1.1213(4) 0.0350(16) Uani 1 1 d . . .
C13 C -0.3875(5) 0.2426(6) 0.5979(5) 0.045(2) Uani 1 1 d . . .
H13A H -0.3808 0.2604 0.5419 0.054 Uiso 1 1 calc R . .
C14 C -0.3152(6) 0.2544(7) 0.6474(5) 0.052(2) Uani 1 1 d . . .
H14A H -0.2612 0.2777 0.6253 0.063 Uiso 1 1 calc R . .
C15 C -0.3294(5) 0.2295(6) 0.7299(5) 0.0404(19) Uani 1 1 d . . .
H15A H -0.2850 0.2383 0.7654 0.048 Uiso 1 1 calc R . .
C16 C -0.4084(5) 0.1914(6) 0.7623(4) 0.0370(17) Uani 1 1 d . . .
C17 C -0.4245(5) 0.1653(5) 0.8511(4) 0.0308(15) Uani 1 1 d . . .
C18 C -0.5122(5) 0.1396(5) 0.8799(4) 0.0320(16) Uani 1 1 d . . .
C19 C -0.5821(5) 0.1322(5) 0.8238(4) 0.0349(16) Uani 1 1 d . . .
C20 C -0.6696(5) 0.1100(6) 0.8530(5) 0.0394(18) Uani 1 1 d . . .
H20A H -0.6856 0.1008 0.9096 0.047 Uiso 1 1 calc R . .
C21 C -0.7329(5) 0.1020(6) 0.7958(5) 0.045(2) Uani 1 1 d . . .
H21A H -0.7939 0.0911 0.8134 0.054 Uiso 1 1 calc R . .
C22 C -0.7042(5) 0.1105(6) 0.7121(5) 0.044(2) Uani 1 1 d . . .
H22A H -0.7452 0.1002 0.6740 0.053 Uiso 1 1 calc R . .
C23 C -0.5610(5) 0.1465(5) 0.7393(4) 0.0314(16) Uani 1 1 d . . .
C24 C -0.4747(5) 0.1810(5) 0.7081(4) 0.0349(17) Uani 1 1 d . . .
C25 C 0.2648(5) 0.3616(6) 0.7868(5) 0.0434(19) Uani 1 1 d . . .
H25A H 0.2113 0.3572 0.7601 0.052 Uiso 1 1 calc R . .
C26 C 0.3479(6) 0.3781(6) 0.7390(5) 0.045(2) Uani 1 1 d . . .
H26A H 0.3509 0.3798 0.6814 0.055 Uiso 1 1 calc R . .
C27 C 0.4238(6) 0.3914(6) 0.7774(5) 0.0433(19) Uani 1 1 d . . .
H27A H 0.4773 0.4069 0.7460 0.052 Uiso 1 1 calc R . .
C28 C 0.4223(5) 0.3822(5) 0.8628(5) 0.0322(16) Uani 1 1 d . . .
C29 C 0.5030(5) 0.3905(5) 0.9070(5) 0.0324(16) Uani 1 1 d . . .
C30 C 0.4987(4) 0.3760(5) 0.9937(4) 0.0280(15) Uani 1 1 d . . .
C31 C 0.4105(5) 0.3541(5) 1.0402(4) 0.0328(16) Uani 1 1 d . . .
C32 C 0.4066(5) 0.3373(6) 1.1269(5) 0.0390(18) Uani 1 1 d . . .
H32A H 0.4587 0.3395 1.1563 0.047 Uiso 1 1 calc R . .
C33 C 0.3208(5) 0.3172(6) 1.1669(5) 0.0416(19) Uani 1 1 d . . .
H33A H 0.3146 0.3051 1.2240 0.050 Uiso 1 1 calc R . .
C34 C 0.2455(5) 0.3155(6) 1.1202(5) 0.045(2) Uani 1 1 d . . .
H34A H 0.1885 0.3034 1.1477 0.054 Uiso 1 1 calc R . .
C35 C 0.3335(5) 0.3494(5) 0.9980(5) 0.0326(16) Uani 1 1 d . . .
C36 C 0.3370(5) 0.3620(5) 0.9072(5) 0.0333(16) Uani 1 1 d . . .
C37 C 0.9051(6) 0.4908(8) 0.7873(6) 0.062(3) Uani 1 1 d . . .
H37A H 0.9597 0.5095 0.7609 0.074 Uiso 1 1 calc R . .
C38 C 0.8310(7) 0.4818(8) 0.7392(6) 0.064(3) Uani 1 1 d . . .
H38A H 0.8392 0.4907 0.6818 0.076 Uiso 1 1 calc R . .
C39 C 0.7452(6) 0.4597(6) 0.7766(5) 0.048(2) Uani 1 1 d . . .
H39A H 0.6937 0.4579 0.7465 0.057 Uiso 1 1 calc R . .
C40 C 0.7418(5) 0.4406(5) 0.8616(5) 0.0393(18) Uani 1 1 d . . .
C41 C 0.6561(5) 0.4169(5) 0.9061(5) 0.0339(16) Uani 1 1 d . . .
C42 C 0.6503(5) 0.4027(5) 0.9928(5) 0.0327(16) Uani 1 1 d . . .
C43 C 0.7323(5) 0.4081(5) 1.0388(5) 0.0305(15) Uani 1 1 d . . .
C44 C 0.7270(5) 0.3934(6) 1.1249(5) 0.0412(18) Uani 1 1 d . . .
H44A H 0.6719 0.3805 1.1552 0.049 Uiso 1 1 calc R . .
C45 C 0.8059(6) 0.3990(6) 1.1620(5) 0.0438(19) Uani 1 1 d . . .
H45A H 0.8047 0.3905 1.2194 0.053 Uiso 1 1 calc R . .
C46 C 0.8906(6) 0.4174(7) 1.1157(5) 0.051(2) Uani 1 1 d . . .
H46A H 0.9445 0.4189 1.1428 0.061 Uiso 1 1 calc R . .
C47 C 0.8168(5) 0.4289(5) 0.9955(5) 0.0367(17) Uani 1 1 d . . .
C48 C 0.8196(5) 0.4472(6) 0.9058(5) 0.0426(19) Uani 1 1 d . . .
C49 C -0.1702(10) 0.2462(11) 1.3974(7) 0.093(4) Uani 1 1 d . . .
C50 C -0.0926(13) 0.2795(14) 1.4405(12) 0.137(6) Uiso 1 1 d . . .
H50A H -0.0680 0.2302 1.4795 0.165 Uiso 1 1 calc R . .
H50B H -0.0407 0.2868 1.3986 0.165 Uiso 1 1 calc R . .
C51 C -0.117(2) 0.362(2) 1.4834(19) 0.226(12) Uiso 1 1 d . . .
H51A H -0.0682 0.3693 1.5185 0.271 Uiso 1 1 calc R . .
H51B H -0.1773 0.3642 1.5175 0.271 Uiso 1 1 calc R . .
C52 C -0.126(3) 0.434(3) 1.419(2) 0.307(19) Uiso 1 1 d D . .
H52A H -0.1728 0.4256 1.3823 0.369 Uiso 1 1 calc R . .
H52B H -0.0650 0.4338 1.3860 0.369 Uiso 1 1 calc R . .
C53 C -0.158(3) 0.529(2) 1.466(2) 0.270(16) Uiso 1 1 d D . .
H53A H -0.2271 0.5397 1.4758 0.324 Uiso 1 1 calc R . .
H53B H -0.1329 0.5202 1.5196 0.324 Uiso 1 1 calc R . .
C54 C -0.1314(19) 0.6113(19) 1.4268(17) 0.198(10) Uiso 1 1 d . . .
H54A H -0.1700 0.6326 1.3813 0.237 Uiso 1 1 calc R . .
H54B H -0.0650 0.5989 1.4049 0.237 Uiso 1 1 calc R . .
C55 C -0.147(2) 0.684(2) 1.490(2) 0.260(15) Uiso 1 1 d . . .
H55A H -0.1069 0.7300 1.4739 0.312 Uiso 1 1 calc R . .
H55B H -0.1292 0.6551 1.5434 0.312 Uiso 1 1 calc R . .
C56 C -0.2629(13) 0.7347(15) 1.4985(17) 0.139(7) Uani 1 1 d . . .
C57 C -0.4535(8) 0.2963(7) 1.3504(6) 0.060(3) Uani 1 1 d . . .
C58 C -0.5322(11) 0.3816(8) 1.3523(7) 0.087(4) Uani 1 1 d . . .
H58A H -0.5156 0.4260 1.3089 0.105 Uiso 1 1 calc R . .
H58B H -0.5906 0.3628 1.3396 0.105 Uiso 1 1 calc R . .
C59 C -0.5508(14) 0.4290(11) 1.4325(9) 0.126(6) Uani 1 1 d . . .
H59A H -0.6095 0.4740 1.4301 0.152 Uiso 1 1 calc R . .
H59B H -0.5631 0.3825 1.4755 0.152 Uiso 1 1 calc R . .
C60 C -0.4840(11) 0.4748(11) 1.4587(7) 0.101(5) Uani 1 1 d . . .
H60A H -0.4691 0.5205 1.4158 0.121 Uiso 1 1 calc R . .
H60B H -0.4261 0.4301 1.4655 0.121 Uiso 1 1 calc R . .
C61 C -0.6842(6) 0.0001(7) 0.4731(5) 0.051(2) Uani 1 1 d . . .
C62 C -0.7765(6) -0.0186(8) 0.4481(6) 0.060(3) Uani 1 1 d . . .
H62A H -0.7691 -0.0851 0.4405 0.073 Uiso 1 1 calc R . .
H62B H -0.7862 0.0124 0.3942 0.073 Uiso 1 1 calc R . .
C63 C -0.8683(7) 0.0103(8) 0.5054(6) 0.065(3) Uani 1 1 d . . .
H63A H -0.8755 0.0762 0.5158 0.078 Uiso 1 1 calc R . .
H63B H -0.8620 -0.0240 0.5583 0.078 Uiso 1 1 calc R . .
C64 C -0.9588(7) -0.0074(10) 0.4697(6) 0.074(3) Uani 1 1 d . . .
H64A H -0.9711 0.0341 0.4215 0.089 Uiso 1 1 calc R . .
H64B H -0.9485 -0.0711 0.4517 0.089 Uiso 1 1 calc R . .
C65 C -0.0027(6) 0.2653(7) 0.8250(6) 0.050(2) Uani 1 1 d . . .
C66 C -0.0489(11) 0.2399(10) 0.7535(8) 0.098(5) Uani 1 1 d . . .
H66A H -0.1139 0.2338 0.7731 0.118 Uiso 1 1 calc R . .
H66B H -0.0524 0.2918 0.7129 0.118 Uiso 1 1 calc R . .
C67 C -0.0074(10) 0.1604(11) 0.7132(10) 0.107(5) Uani 1 1 d . . .
H67A H 0.0567 0.1665 0.6906 0.128 Uiso 1 1 calc R . .
H67B H -0.0435 0.1535 0.6672 0.128 Uiso 1 1 calc R . .
C68 C -0.0023(11) 0.0717(12) 0.7709(10) 0.108(5) Uani 1 1 d . B .
H68A H 0.0384 0.0207 0.7419 0.130 Uiso 1 1 calc R . .
H68B H 0.0287 0.0821 0.8193 0.130 Uiso 1 1 calc R . .
C69 C -0.0912(12) 0.0422(12) 0.7996(10) 0.116(5) Uani 1 1 d . . .
H69A H -0.1204 0.0231 0.7534 0.139 Uiso 1 1 calc R A 1
H69B H -0.1352 0.0925 0.8268 0.139 Uiso 1 1 calc R A 1
C70 C -0.0664(11) -0.0373(13) 0.8588(12) 0.069(3) Uani 0.603(15) 1 d P B 1
H70A H -0.0362 -0.0167 0.9036 0.083 Uiso 0.603(15) 1 calc PR B 1
H70B H -0.0207 -0.0856 0.8306 0.083 Uiso 0.603(15) 1 calc PR B 1
C71 C -0.1581(14) -0.0811(18) 0.8976(16) 0.069(3) Uani 0.603(15) 1 d P B 1
H71A H -0.2027 -0.0357 0.9301 0.083 Uiso 0.603(15) 1 calc PR B 1
H71B H -0.1907 -0.1008 0.8538 0.083 Uiso 0.603(15) 1 calc PR B 1
C70' C -0.1308(17) -0.056(2) 0.8290(19) 0.069(3) Uani 0.397(15) 1 d P B 2
H70C H -0.1929 -0.0545 0.8096 0.083 Uiso 0.397(15) 1 calc PR B 2
H70D H -0.0873 -0.1091 0.8053 0.083 Uiso 0.397(15) 1 calc PR B 2
C71' C -0.137(2) -0.065(3) 0.917(2) 0.069(3) Uani 0.397(15) 1 d P B 2
H71C H -0.2007 -0.0362 0.9390 0.083 Uiso 0.397(15) 1 calc PR B 2
H71D H -0.0922 -0.0314 0.9373 0.083 Uiso 0.397(15) 1 calc PR B 2
C72 C -0.1178(7) -0.1662(7) 0.9535(6) 0.057(2) Uani 1 1 d . . .
N1 N -0.2627(4) 0.1482(4) 1.1757(4) 0.0353(14) Uani 1 1 d . . .
N2 N -0.4313(5) 0.1091(5) 1.2384(4) 0.0423(16) Uani 1 1 d . . .
N3 N -0.4661(4) 0.2069(5) 0.6269(4) 0.0422(16) Uani 1 1 d . . .
N4 N -0.6199(5) 0.1329(5) 0.6838(4) 0.0436(16) Uani 1 1 d . . .
N5 N -0.3568(4) 0.1704(4) 0.8995(4) 0.0334(14) Uani 1 1 d . . .
N6 N -0.5322(4) 0.1217(4) 0.9621(4) 0.0332(13) Uani 1 1 d . . .
N7 N 0.2605(4) 0.3520(5) 0.8691(4) 0.0406(15) Uani 1 1 d . . .
N8 N 0.2501(4) 0.3301(5) 1.0386(4) 0.0367(15) Uani 1 1 d . . .
N9 N 0.9003(4) 0.4739(5) 0.8680(5) 0.0490(18) Uani 1 1 d . . .
N10 N 0.8934(5) 0.4322(5) 1.0352(4) 0.0475(17) Uani 1 1 d . . .
N11 N 0.5822(4) 0.4103(4) 0.8635(4) 0.0348(14) Uani 1 1 d . . .
N12 N 0.5715(4) 0.3817(4) 1.0366(4) 0.0314(13) Uani 1 1 d . . .
O1W O 0.0184(6) 0.2721(7) 1.2507(5) 0.093(3) Uani 1 1 d . . .
O2W O -0.8042(9) 0.1888(13) 0.3018(7) 0.188(7) Uani 1 1 d . . .

loop_
_atom_site_aniso_label
_atom_site_aniso_U_11
_atom_site_aniso_U_22
_atom_site_aniso_U_33
_atom_site_aniso_U_23
_atom_site_aniso_U_13
_atom_site_aniso_U_12
Pb1 0.0609(2) 0.0612(2) 0.03033(17) 0.00598(14) -0.00831(14) -0.02440(17)
Pb2 0.05290(19) 0.0512(2) 0.03066(17) -0.00057(13) -0.00759(13) -0.01761(15)
Pb3 0.03156(15) 0.0494(2) 0.04535(19) -0.00219(14) 0.00143(12) -0.01357(13)
O1 0.077(5) 0.152(8) 0.052(4) -0.019(5) 0.004(4) -0.062(5)
O2 0.096(6) 0.153(8) 0.051(4) -0.031(5) 0.032(4) -0.077(6)
O3 0.075(4) 0.075(5) 0.035(3) 0.006(3) 0.006(3) -0.022(4)
O4 0.100(5) 0.057(4) 0.045(4) 0.002(3) 0.011(4) -0.024(4)
O5 0.095(6) 0.110(7) 0.088(6) -0.004(5) -0.033(5) 0.033(6)
O6 0.098(8) 0.172(13) 0.270(18) -0.067(12) -0.123(11) 0.013(8)
O7 0.102(6) 0.083(5) 0.055(4) -0.007(4) -0.002(4) -0.044(5)
O8 0.106(5) 0.140(6) 0.051(4) -0.011(4) 0.002(4) -0.076(5)
O9 0.044(3) 0.073(5) 0.061(4) -0.002(3) 0.001(3) -0.022(3)
O10 0.048(3) 0.096(5) 0.053(4) -0.010(4) -0.004(3) -0.028(4)
O11 0.066(4) 0.054(4) 0.068(5) -0.011(3) 0.025(3) -0.008(3)
O12 0.039(3) 0.065(4) 0.040(3) -0.004(3) 0.008(2) -0.013(3)
C1 0.023(3) 0.058(5) 0.042(4) -0.004(4) -0.010(3) -0.011(3)
C2 0.028(3) 0.053(5) 0.040(4) -0.001(4) -0.002(3) -0.011(3)
C3 0.028(3) 0.043(5) 0.031(4) 0.001(3) 0.001(3) -0.007(3)
C4 0.032(3) 0.031(4) 0.032(4) -0.003(3) 0.000(3) -0.009(3)
C5 0.047(4) 0.028(4) 0.029(4) -0.003(3) -0.005(3) -0.002(3)
C6 0.029(3) 0.032(4) 0.029(4) -0.002(3) -0.004(3) -0.004(3)
C7 0.042(4) 0.028(4) 0.026(4) -0.004(3) -0.003(3) -0.005(3)
C8 0.040(4) 0.045(5) 0.039(4) -0.006(4) -0.001(3) -0.016(4)
C9 0.032(4) 0.053(5) 0.046(5) -0.002(4) -0.003(3) -0.012(4)
C10 0.040(4) 0.059(6) 0.035(4) -0.006(4) 0.003(3) -0.020(4)
C11 0.042(4) 0.033(4) 0.029(4) -0.001(3) 0.002(3) -0.002(3)
C12 0.044(4) 0.034(4) 0.027(4) -0.002(3) -0.006(3) -0.005(3)
C13 0.041(4) 0.069(6) 0.027(4) 0.005(4) -0.008(3) -0.015(4)
C14 0.047(5) 0.079(7) 0.036(5) 0.000(4) 0.007(4) -0.033(5)
C15 0.028(3) 0.062(5) 0.035(4) 0.001(4) -0.007(3) -0.016(4)
C16 0.041(4) 0.041(5) 0.028(4) -0.001(3) 0.009(3) -0.012(3)
C17 0.034(4) 0.033(4) 0.024(4) -0.004(3) 0.001(3) -0.004(3)
C18 0.033(4) 0.028(4) 0.033(4) -0.001(3) -0.007(3) 0.003(3)
C19 0.046(4) 0.031(4) 0.028(4) 0.000(3) 0.000(3) -0.011(3)
C20 0.035(4) 0.053(5) 0.033(4) -0.006(4) 0.003(3) -0.014(4)
C21 0.018(3) 0.063(6) 0.056(5) -0.008(4) -0.017(3) -0.002(3)
C22 0.022(3) 0.066(6) 0.046(5) -0.007(4) -0.013(3) -0.007(3)
C23 0.030(3) 0.036(4) 0.028(4) -0.003(3) -0.006(3) -0.003(3)
C24 0.040(4) 0.037(4) 0.026(4) 0.000(3) -0.001(3) -0.003(3)
C25 0.033(4) 0.054(5) 0.046(5) -0.005(4) -0.008(3) -0.012(4)
C26 0.042(4) 0.056(5) 0.038(4) -0.003(4) -0.008(4) -0.005(4)
C27 0.041(4) 0.041(5) 0.046(5) -0.003(4) 0.008(4) -0.010(4)
C28 0.028(3) 0.030(4) 0.039(4) -0.003(3) -0.005(3) -0.004(3)
C29 0.026(3) 0.033(4) 0.041(4) -0.006(3) 0.001(3) -0.014(3)
C30 0.024(3) 0.028(4) 0.031(4) 0.002(3) 0.003(3) -0.006(3)
C31 0.034(4) 0.033(4) 0.030(4) -0.005(3) 0.010(3) -0.007(3)
C32 0.034(4) 0.047(5) 0.038(4) 0.006(4) 0.003(3) -0.019(3)
C33 0.034(4) 0.047(5) 0.045(5) -0.004(4) -0.001(3) -0.010(4)
C34 0.032(4) 0.053(5) 0.051(5) 0.004(4) 0.003(3) -0.022(4)
C35 0.038(4) 0.022(4) 0.036(4) 0.001(3) 0.007(3) -0.007(3)
C36 0.025(3) 0.035(4) 0.040(4) 0.001(3) 0.001(3) -0.007(3)
C37 0.047(5) 0.087(8) 0.057(6) 0.004(5) 0.008(4) -0.035(5)
C38 0.053(5) 0.106(9) 0.037(5) -0.001(5) 0.003(4) -0.031(6)
C39 0.035(4) 0.060(6) 0.048(5) 0.002(4) -0.001(4) -0.009(4)
C40 0.038(4) 0.033(4) 0.049(5) -0.014(4) -0.004(3) -0.007(3)
C41 0.030(3) 0.023(4) 0.049(5) -0.001(3) -0.008(3) -0.003(3)
C42 0.023(3) 0.032(4) 0.045(4) -0.003(3) -0.004(3) -0.009(3)
C43 0.026(3) 0.029(4) 0.038(4) 0.000(3) -0.010(3) -0.006(3)
C44 0.030(4) 0.052(5) 0.042(5) -0.004(4) 0.001(3) -0.012(3)
C45 0.043(4) 0.047(5) 0.040(4) -0.004(4) -0.006(3) -0.003(4)
C46 0.044(4) 0.067(6) 0.047(5) -0.013(4) -0.004(4) -0.020(4)
C47 0.027(3) 0.035(4) 0.048(5) -0.005(3) 0.001(3) -0.008(3)
C48 0.034(4) 0.040(5) 0.053(5) -0.008(4) 0.004(4) -0.007(3)
C49 0.099(9) 0.154(13) 0.046(6) -0.015(7) -0.003(6) -0.078(9)
C56 0.089(12) 0.129(16) 0.20(2) -0.038(15) -0.036(14) 0.000(11)
C57 0.090(7) 0.069(7) 0.032(5) -0.008(5) -0.004(5) -0.043(6)
C58 0.145(12) 0.056(7) 0.056(7) -0.019(5) -0.006(7) -0.004(7)
C59 0.203(19) 0.088(11) 0.090(11) -0.028(9) 0.015(11) -0.039(12)
C60 0.139(12) 0.123(12) 0.054(7) -0.014(7) 0.014(7) -0.067(10)
C61 0.052(5) 0.073(7) 0.032(5) -0.003(4) -0.006(4) -0.024(5)
C62 0.043(5) 0.086(7) 0.056(6) -0.008(5) -0.020(4) -0.010(5)
C63 0.080(7) 0.064(7) 0.055(6) -0.016(5) 0.005(5) -0.026(6)
C64 0.071(7) 0.108(9) 0.049(6) -0.012(6) 0.001(5) -0.028(7)
C65 0.037(4) 0.061(6) 0.055(6) -0.012(5) 0.000(4) -0.013(4)
C66 0.138(12) 0.093(10) 0.085(9) -0.019(8) -0.050(8) -0.051(9)
C67 0.088(9) 0.116(12) 0.125(13) -0.009(11) -0.050(9) -0.022(9)
C68 0.108(11) 0.117(13) 0.100(11) -0.037(10) 0.008(9) -0.017(10)
C69 0.109(12) 0.122(13) 0.106(12) -0.005(10) -0.009(9) 0.005(10)
C70 0.038(6) 0.076(8) 0.093(10) 0.013(7) -0.019(5) -0.008(5)
C71 0.038(6) 0.076(8) 0.093(10) 0.013(7) -0.019(5) -0.008(5)
C70' 0.038(6) 0.076(8) 0.093(10) 0.013(7) -0.019(5) -0.008(5)
C71' 0.038(6) 0.076(8) 0.093(10) 0.013(7) -0.019(5) -0.008(5)
C72 0.057(5) 0.044(5) 0.066(6) -0.002(5) 0.008(5) -0.010(4)
N1 0.037(3) 0.042(4) 0.029(3) -0.003(3) -0.008(3) -0.011(3)
N2 0.058(4) 0.044(4) 0.025(3) 0.002(3) -0.001(3) -0.014(3)
N3 0.040(3) 0.060(5) 0.028(3) -0.004(3) 0.001(3) -0.015(3)
N4 0.052(4) 0.054(4) 0.030(3) -0.003(3) -0.005(3) -0.022(3)
N5 0.035(3) 0.040(4) 0.024(3) -0.003(3) 0.002(2) -0.008(3)
N6 0.040(3) 0.030(3) 0.028(3) -0.001(3) -0.003(3) -0.004(3)
N7 0.034(3) 0.049(4) 0.042(4) -0.006(3) -0.002(3) -0.014(3)
N8 0.027(3) 0.046(4) 0.037(4) 0.001(3) 0.007(3) -0.011(3)
N9 0.028(3) 0.067(5) 0.055(5) 0.003(4) -0.004(3) -0.021(3)
N10 0.043(4) 0.056(5) 0.048(4) -0.007(3) -0.007(3) -0.017(3)
N11 0.028(3) 0.031(3) 0.047(4) -0.006(3) -0.002(3) -0.007(3)
N12 0.026(3) 0.034(3) 0.033(3) -0.003(3) 0.004(2) -0.005(2)
O1W 0.081(5) 0.135(8) 0.066(5) -0.008(5) 0.000(4) -0.030(5)
O2W 0.119(9) 0.32(2) 0.102(9) 0.057(11) 0.009(7) -0.013(11)

loop_
_atom_type_symbol
_atom_type_description
_atom_type_scat_dispersion_real
_atom_type_scat_dispersion_imag
_atom_type_scat_source
C C 0.0033 0.0016 'International Tables Vol C Tables 4.2.6.8 and 6.1.1.4'
H H 0.0000 0.0000 'International Tables Vol C Tables 4.2.6.8 and 6.1.1.4'
N N 0.0061 0.0033 'International Tables Vol C Tables 4.2.6.8 and 6.1.1.4'
O O 0.0106 0.0060 'International Tables Vol C Tables 4.2.6.8 and 6.1.1.4'
Pb Pb -3.3944 10.1111 'International Tables Vol C Tables 4.2.6.8 and 6.1.1.4'

loop_
_geom_angle_atom_site_label_1
_geom_angle_atom_site_label_2
_geom_angle_atom_site_label_3
_geom_angle
_geom_angle_site_symmetry_1
_geom_angle_site_symmetry_3
O4 Pb1 O2 82.4(3) . .
O4 Pb1 O3 53.5(2) . .
O2 Pb1 O3 77.2(2) . .
O4 Pb1 N1 76.7(2) . .
O2 Pb1 N1 127.1(2) . .
O3 Pb1 N1 122.40(19) . .
O4 Pb1 O1 87.0(3) . .
O2 Pb1 O1 50.1(2) . .
O3 Pb1 O1 118.8(3) . .
N1 Pb1 O1 80.4(2) . .
O4 Pb1 N2 74.4(2) . .
O2 Pb1 N2 153.2(3) . .
O3 Pb1 N2 78.3(2) . .
N1 Pb1 N2 60.42(19) . .
O1 Pb1 N2 139.3(2) . .
O4 Pb1 C57 26.6(2) . .
O2 Pb1 C57 79.3(3) . .
O3 Pb1 C57 26.9(2) . .
N1 Pb1 C57 99.4(2) . .
O1 Pb1 C57 104.3(3) . .
N2 Pb1 C57 74.0(2) . .
O5 Pb2 O8 95.4(4) 2_467 .
O5 Pb2 N4 72.3(3) 2_467 .
O8 Pb2 N4 75.5(2) . .
O5 Pb2 O6 50.5(4) 2_467 2_467
O8 Pb2 O6 77.9(4) . 2_467
N4 Pb2 O6 112.9(4) . 2_467
O5 Pb2 N3 85.8(3) 2_467 .
O8 Pb2 N3 134.6(2) . .
N4 Pb2 N3 61.7(2) . .
O6 Pb2 N3 131.1(4) 2_467 .
O5 Pb2 C56 24.6(5) 2_467 2_467
O8 Pb2 C56 82.5(5) . 2_467
N4 Pb2 C56 89.2(6) . 2_467
O6 Pb2 C56 26.7(5) 2_467 2_467
N3 Pb2 C56 109.7(5) . 2_467
O11 Pb3 O10 83.0(2) 2_557 .
O11 Pb3 O9 78.3(2) 2_557 .
O10 Pb3 O9 51.9(2) . .
O11 Pb3 O12 51.2(2) 2_557 2_557
O10 Pb3 O12 123.2(2) . 2_557
O9 Pb3 O12 83.6(2) . 2_557
O11 Pb3 N7 84.5(2) 2_557 .
O10 Pb3 N7 74.03(19) . .
O9 Pb3 N7 124.55(19) . .
O12 Pb3 N7 123.43(18) 2_557 .
O11 Pb3 C65 81.9(3) 2_557 .
O10 Pb3 C65 26.8(2) . .
O9 Pb3 C65 25.3(2) . .
O12 Pb3 C65 104.9(2) 2_557 .
N7 Pb3 C65 100.6(2) . .
O11 Pb3 C72 25.8(2) 2_557 2_557
O10 Pb3 C72 104.2(3) . 2_557
O9 Pb3 C72 80.6(3) . 2_557
O12 Pb3 C72 25.5(2) 2_557 2_557
N7 Pb3 C72 104.3(2) . 2_557
C65 Pb3 C72 94.3(3) . 2_557
C49 O1 Pb1 89.4(6) . .
C49 O2 Pb1 93.2(7) . .
C57 O3 Pb1 88.0(6) . .
C57 O4 Pb1 97.4(6) . .
C56 O5 Pb2 99.4(11) . 2_467
C56 O6 Pb2 85.7(12) . 2_467
C61 O8 Pb2 102.3(6) . .
C65 O9 Pb3 91.1(5) . .
C65 O10 Pb3 94.3(5) . .
C72 O11 Pb3 97.8(6) . 2_557
C72 O12 Pb3 89.4(5) . 2_557
N1 C1 C2 123.9(6) . .
C1 C2 C3 116.6(7) . .
C4 C3 C2 119.6(7) . .
C3 C4 C12 119.6(7) . .
C3 C4 C5 121.9(7) . .
C12 C4 C5 118.4(6) . .
N5 C5 C6 121.2(7) . .
N5 C5 C4 116.9(7) . .
C6 C5 C4 121.9(7) . .
N6 C6 C5 123.3(7) . .
N6 C6 C7 116.9(6) . .
C5 C6 C7 119.7(6) . .
C8 C7 C11 118.0(7) . .
C8 C7 C6 123.8(7) . .
C11 C7 C6 118.2(7) . .
C7 C8 C9 121.7(7) . .
C8 C9 C10 116.4(7) . .
N2 C10 C9 125.0(7) . .
N2 C11 C7 121.4(7) . .
N2 C11 C12 117.4(7) . .
C7 C11 C12 121.2(7) . .
N1 C12 C4 122.4(7) . .
N1 C12 C11 117.2(7) . .
C4 C12 C11 120.4(6) . .
N3 C13 C14 124.2(7) . .
C15 C14 C13 115.8(7) . .
C14 C15 C16 122.1(7) . .
C24 C16 C15 117.6(7) . .
C24 C16 C17 120.0(7) . .
C15 C16 C17 122.3(7) . .
N5 C17 C18 123.8(6) . .
N5 C17 C16 118.1(6) . .
C18 C17 C16 118.1(6) . .
N6 C18 C17 119.7(6) . .
N6 C18 C19 118.9(7) . .
C17 C18 C19 121.4(7) . .
C20 C19 C23 119.4(7) . .
C20 C19 C18 121.1(7) . .
C23 C19 C18 119.5(7) . .
C19 C20 C21 118.2(7) . .
C22 C21 C20 119.1(7) . .
N4 C22 C21 122.6(7) . .
N4 C23 C19 122.2(7) . .
N4 C23 C24 117.6(6) . .
C19 C23 C24 120.2(6) . .
N3 C24 C16 123.0(7) . .
N3 C24 C23 116.8(6) . .
C16 C24 C23 120.1(6) . .
N7 C25 C26 121.7(7) . .
C27 C26 C25 119.7(8) . .
C26 C27 C28 120.3(7) . .
C27 C28 C36 117.0(7) . .
C27 C28 C29 122.9(7) . .
C36 C28 C29 120.1(6) . .
N11 C29 C30 120.9(6) . .
N11 C29 C28 118.7(7) . .
C30 C29 C28 120.3(6) . .
N12 C30 C29 122.3(6) . .
N12 C30 C31 117.9(6) . .
C29 C30 C31 119.8(6) . .
C35 C31 C32 120.6(6) . .
C35 C31 C30 119.4(6) . .
C32 C31 C30 120.0(6) . .
C33 C32 C31 116.9(7) . .
C34 C33 C32 119.1(8) . .
N8 C34 C33 123.6(7) . .
C31 C35 N8 121.3(7) . .
C31 C35 C36 121.8(6) . .
N8 C35 C36 116.9(6) . .
N7 C36 C28 122.5(7) . .
N7 C36 C35 118.9(6) . .
C28 C36 C35 118.6(6) . .
N9 C37 C38 122.7(8) . .
C39 C38 C37 120.8(8) . .
C40 C39 C38 115.7(8) . .
C39 C40 C48 120.8(8) . .
C39 C40 C41 119.9(7) . .
C48 C40 C41 119.3(7) . .
N11 C41 C42 120.9(7) . .
N11 C41 C40 119.0(7) . .
C42 C41 C40 120.1(6) . .
N12 C42 C41 121.9(6) . .
N12 C42 C43 117.5(7) . .
C41 C42 C43 120.5(6) . .
C44 C43 C47 119.8(6) . .
C44 C43 C42 120.6(6) . .
C47 C43 C42 119.6(7) . .
C45 C44 C43 116.6(7) . .
C44 C45 C46 121.8(8) . .
N10 C46 C45 120.4(8) . .
N10 C47 C43 121.1(7) . .
N10 C47 C48 120.1(7) . .
C43 C47 C48 118.8(7) . .
N9 C48 C40 122.0(8) . .
N9 C48 C47 116.4(7) . .
C40 C48 C47 121.6(7) . .
O2 C49 O1 127.0(10) . .
O2 C49 C50 115.7(12) . .
O1 C49 C50 116.7(12) . .
C51 C50 C49 118(2) . .
C50 C51 C52 104(3) . .
C51 C52 C53 105(3) . .
C54 C53 C52 118(3) . .
C53 C54 C55 108(3) . .
C54 C55 C56 109(3) . .
O5 C56 O6 120.8(17) . .
O5 C56 C55 121(2) . .
O6 C56 C55 118(2) . .
O5 C56 Pb2 56.0(9) . 2_467
O6 C56 Pb2 67.7(10) . 2_467
C55 C56 Pb2 160.4(18) . 2_467
O4 C57 O3 121.0(10) . .
O4 C57 C58 120.1(10) . .
O3 C57 C58 118.8(9) . .
O4 C57 Pb1 55.9(6) . .
O3 C57 Pb1 65.1(6) . .
C58 C57 Pb1 176.0(8) . .
C59 C58 C57 114.7(12) . .
C60 C59 C58 120.2(15) . .
C59 C60 C60 114.1(15) . 2_468
O7 C61 O8 120.7(9) . .
O7 C61 C62 120.8(8) . .
O8 C61 C62 118.5(8) . .
C61 C62 C63 119.0(8) . .
C62 C63 C64 113.6(8) . .
C64 C64 C63 111.8(11) 2_356 .
O9 C65 O10 121.8(8) . .
O9 C65 C66 120.9(9) . .
O10 C65 C66 117.2(10) . .
O9 C65 Pb3 63.6(5) . .
O10 C65 Pb3 58.9(4) . .
C66 C65 Pb3 172.0(8) . .
C67 C66 C65 117.9(13) . .
C66 C67 C68 112.6(14) . .
C69 C68 C67 117.1(14) . .
C68 C69 C70 105.6(14) . .
C68 C69 C70' 138.6(16) . .
C70 C69 C70' 43.0(11) . .
C69 C70 C71 112.9(14) . .
C72 C71 C70 105.5(13) . .
C71' C70' C69 109(2) . .
C70' C71' C72 115(3) . .
O12 C72 O11 121.5(9) . .
O12 C72 C71' 123.3(17) . .
O11 C72 C71' 114.7(17) . .
O12 C72 C71 116.2(13) . .
O11 C72 C71 121.0(12) . .
C71' C72 C71 20.4(13) . .
O12 C72 Pb3 65.1(5) . 2_557
O11 C72 Pb3 56.4(5) . 2_557
C71' C72 Pb3 170.0(16) . 2_557
C71 C72 Pb3 165.7(9) . 2_557
C12 N1 C1 117.8(6) . .
C12 N1 Pb1 124.6(5) . .
C1 N1 Pb1 117.4(4) . .
C10 N2 C11 117.5(7) . .
C10 N2 Pb1 122.5(5) . .
C11 N2 Pb1 119.8(5) . .
C24 N3 C13 117.2(7) . .
C24 N3 Pb2 117.7(5) . .
C13 N3 Pb2 121.9(5) . .
C22 N4 C23 118.2(7) . .
C22 N4 Pb2 120.2(5) . .
C23 N4 Pb2 121.4(5) . .
C17 N5 C5 115.8(6) . .
C6 N6 C18 116.1(6) . .
C25 N7 C36 118.6(6) . .
C25 N7 Pb3 116.9(5) . .
C36 N7 Pb3 123.8(5) . .
C34 N8 C35 118.4(6) . .
C37 N9 C48 117.9(7) . .
C46 N10 C47 120.2(7) . .
C29 N11 C41 117.4(6) . .
C30 N12 C42 116.5(6) . .

loop_
_geom_bond_atom_site_label_1
_geom_bond_atom_site_label_2
_geom_bond_distance
_geom_bond_site_symmetry_2
Pb1 O4 2.349(7) .
Pb1 O2 2.551(8) .
Pb1 O3 2.553(7) .
Pb1 N1 2.611(6) .
Pb1 O1 2.625(7) .
Pb1 N2 2.692(7) .
Pb1 C57 2.812(12) .
Pb2 O5 2.376(8) 2_467
Pb2 O8 2.506(8) .
Pb2 N4 2.577(6) .
Pb2 O6 2.623(11) 2_467
Pb2 N3 2.654(6) .
Pb2 C56 2.828(19) 2_467
Pb3 O11 2.412(7) 2_557
Pb3 O10 2.462(6) .
Pb3 O9 2.568(6) .
Pb3 O12 2.602(6) 2_557
Pb3 N7 2.752(6) .
Pb3 C65 2.867(9) .
Pb3 C72 2.868(10) 2_557
O1 C49 1.231(13) .
O2 C49 1.219(13) .
O3 C57 1.272(11) .
O4 C57 1.270(12) .
O5 C56 1.19(2) .
O5 Pb2 2.376(8) 2_467
O6 C56 1.27(2) .
O6 Pb2 2.623(11) 2_467
O7 C61 1.237(11) .
O8 C61 1.246(11) .
O9 C65 1.226(10) .
O10 C65 1.296(10) .
O11 C72 1.258(11) .
O11 Pb3 2.412(7) 2_557
O12 C72 1.235(10) .
O12 Pb3 2.602(6) 2_557
C1 N1 1.371(9) .
C1 C2 1.399(11) .
C2 C3 1.400(10) .
C3 C4 1.390(10) .
C4 C12 1.393(10) .
C4 C5 1.461(10) .
C5 N5 1.355(9) .
C5 C6 1.367(10) .
C6 N6 1.346(9) .
C6 C7 1.469(10) .
C7 C8 1.370(10) .
C7 C11 1.410(10) .
C8 C9 1.375(11) .
C9 C10 1.395(11) .
C10 N2 1.322(10) .
C11 N2 1.372(9) .
C11 C12 1.433(11) .
C12 N1 1.325(9) .
C13 N3 1.355(10) .
C13 C14 1.413(11) .
C14 C15 1.370(11) .
C15 C16 1.391(10) .
C16 C24 1.391(11) .
C16 C17 1.471(10) .
C17 N5 1.322(9) .
C17 C18 1.402(10) .
C18 N6 1.354(9) .
C18 C19 1.440(10) .
C19 C20 1.380(10) .
C19 C23 1.384(10) .
C20 C21 1.384(10) .
C21 C22 1.380(11) .
C22 N4 1.338(10) .
C23 N4 1.338(9) .
C23 C24 1.451(10) .
C24 N3 1.348(9) .
C25 N7 1.329(10) .
C25 C26 1.403(11) .
C26 C27 1.354(11) .
C27 C28 1.381(11) .
C28 C36 1.423(10) .
C28 C29 1.446(9) .
C29 N11 1.342(9) .
C29 C30 1.405(10) .
C30 N12 1.327(9) .
C30 C31 1.480(9) .
C31 C35 1.368(10) .
C31 C32 1.410(10) .
C32 C33 1.401(10) .
C33 C34 1.383(11) .
C34 N8 1.323(10) .
C35 N8 1.372(9) .
C35 C36 1.467(10) .
C36 N7 1.346(9) .
C37 N9 1.313(12) .
C37 C38 1.408(13) .
C38 C39 1.396(12) .
C39 C40 1.386(12) .
C40 C48 1.404(11) .
C40 C41 1.447(11) .
C41 N11 1.342(9) .
C41 C42 1.404(11) .
C42 N12 1.345(9) .
C42 C43 1.469(9) .
C43 C44 1.395(11) .
C43 C47 1.409(10) .
C44 C45 1.349(11) .
C45 C46 1.420(12) .
C46 N10 1.307(11) .
C47 N10 1.336(10) .
C47 C48 1.459(11) .
C48 N9 1.362(10) .
C49 C50 1.53(2) .
C50 C51 1.40(3) .
C51 C52 1.43(4) .
C52 C53 1.588(19) .
C53 C54 1.42(4) .
C54 C55 1.48(3) .
C55 C56 1.69(3) .
C56 Pb2 2.828(19) 2_467
C57 C58 1.518(16) .
C58 C59 1.483(16) .
C59 C60 1.37(2) .
C60 C60 1.55(2) 2_468
C61 C62 1.497(11) .
C62 C63 1.537(13) .
C63 C64 1.541(14) .
C64 C64 1.45(2) 2_356
C65 C66 1.487(13) .
C66 C67 1.371(18) .
C67 C68 1.55(2) .
C68 C69 1.44(2) .
C69 C70 1.48(2) .
C69 C70' 1.66(3) .
C70 C71 1.62(3) .
C71 C72 1.55(2) .
C70' C71' 1.43(5) .
C71' C72 1.54(4) .
C72 Pb3 2.868(10) 2_557
